data_1522291
loop_
_publ_author_name
'Yoshii, K.'

_publ_section_title
;
 Structural and magnetic studies of the lanthanide deficient perovskite
 Ce2/3 Ti O3
;
_journal_name_full 'Journal of Alloys Compd.'
_journal_page_first 72
_journal_page_last 75
_journal_volume 305
_journal_year 2000
_chemical_formula_sum 'Ce0.667 O3 Ti'
_chemical_name_systematic 'Ce0.667 Ti O3'
_space_group_IT_number 47
_symmetry_space_group_name_Hall '-P 2 2'
_symmetry_space_group_name_H-M 'P m m m'
_cell_angle_alpha 90
_cell_angle_beta 90
_cell_angle_gamma 90
_cell_formula_units_Z 2
_cell_length_a 3.8815
_cell_length_b 3.8621
_cell_length_c 7.7497
_cell_volume 116.174
_citation_journal_id_ASTM JALCEU
_cod_data_source_file Yoshii_JALCEU_2000_1353.cif
_cod_data_source_block Ce0.667O3Ti1
_cod_original_cell_volume 116.1737
_cod_original_formula_sum 'Ce0.667 O3 Ti1'
_cod_database_code 1522291

loop_
_symmetry_equiv_pos_as_xyz
x,y,z
-x,-y,z
x,-y,-z
-x,y,-z
-x,-y,-z
x,y,-z
-x,y,z
x,-y,z

loop_
_atom_site_label
_atom_site_type_symbol
_atom_site_fract_x
_atom_site_fract_y
_atom_site_fract_z
_atom_site_occupancy
_atom_site_U_iso_or_equiv
Ce2 Ce+3 0 0 0 0.895 0.0
O2 O-2 0 0.5 0.2155 1 0.0
O1 O-2 0.5 0.5 0.5 1 0.0
Ti1 Ti+4 0.5 0.5 0.2638 1 0.0
O3 O-2 0.5 0 0.2627 1 0.0
Ce1 Ce+3 0 0 0.5 0.439 0.0
O4 O-2 0.5 0.5 0 1 0.0
